data_2215336
loop_
_publ_author_name
'Odaba\,so\(glu, Mustafa'
'B\"uy\"ukg\"ung\"or, Orhan'
'B. K. Sarojini'
'B. Narayana'

_publ_section_title
;
 3-{[2-(Trifluoromethyl)phenyl]hydrazono}pentane-2,4-dione
;
_journal_coeditor_code AT2398
_journal_issue 10
_journal_name_full 'Acta Crystallographica Section E'
_journal_page_first o4135
_journal_page_last o4136
_journal_paper_doi 10.1107/S1600536807045631
_journal_volume 63
_journal_year 2007
_chemical_formula_iupac 'C12 H11 F3 N2 O2'
_chemical_formula_moiety 'C12 H11 F3 N2 O2'
_chemical_formula_sum 'C12 H11 F3 N2 O2'
_chemical_formula_weight 272.23
_chemical_name_systematic
;
3-{[2-(Trifluoromethyl)phenyl]hydrazono}pentane-2,4-dione
;
_space_group_IT_number 14
_symmetry_cell_setting monoclinic
_symmetry_space_group_name_Hall '-P 2ybc'
_symmetry_space_group_name_H-M 'P 1 21/c 1'
_atom_sites_solution_hydrogens geom
_atom_sites_solution_primary direct
_atom_sites_solution_secondary difmap
_audit_creation_method SHELXL97
_cell_angle_alpha 90.00
_cell_angle_beta 109.545(4)
_cell_angle_gamma 90.00
_cell_formula_units_Z 4
_cell_length_a 8.2941(4)
_cell_length_b 7.0893(5)
_cell_length_c 22.2665(11)
_cell_measurement_reflns_used 15716
_cell_measurement_temperature 296
_cell_measurement_theta_max 27.95
_cell_measurement_theta_min 1.94
_cell_volume 1233.82(13)
_computing_cell_refinement 'X-AREA (Stoe & Cie, 2002)'
_computing_data_collection 'X-AREA (Stoe & Cie, 2002)'
_computing_data_reduction 'X-RED32 (Stoe & Cie, 2002)'
_computing_molecular_graphics 'ORTEP-3 for Windows (Farrugia, 1997)'
_computing_publication_material 'WinGX (Farrugia, 1999)'
_computing_structure_refinement 'SHELXL97 (Sheldrick, 1997)'
_computing_structure_solution 'SHELXS97 (Sheldrick, 1997)'
_diffrn_ambient_temperature 296
_diffrn_detector_area_resol_mean 6.67
_diffrn_measured_fraction_theta_full 1.000
_diffrn_measured_fraction_theta_max 1.000
_diffrn_measurement_device_type 'Stoe IPDS-2'
_diffrn_measurement_method \w
_diffrn_radiation_monochromator 'plane graphite'
_diffrn_radiation_type MoK\a
_diffrn_radiation_wavelength 0.71073
_diffrn_reflns_av_R_equivalents 0.0404
_diffrn_reflns_av_sigmaI/netI 0.0215
_diffrn_reflns_limit_h_max 10
_diffrn_reflns_limit_h_min -10
_diffrn_reflns_limit_k_max 8
_diffrn_reflns_limit_k_min -8
_diffrn_reflns_limit_l_max 27
_diffrn_reflns_limit_l_min -27
_diffrn_reflns_number 15716
_diffrn_reflns_theta_full 26.00
_diffrn_reflns_theta_max 26.00
_diffrn_reflns_theta_min 1.94
_diffrn_standards_decay_% <2
_diffrn_standards_number 0
_exptl_absorpt_coefficient_mu 0.131
_exptl_absorpt_correction_T_max 0.9515
_exptl_absorpt_correction_T_min 0.9254
_exptl_absorpt_correction_type integration
_exptl_absorpt_process_details '(X-RED32; Stoe & Cie, 2002)'
_exptl_crystal_colour yellow
_exptl_crystal_density_diffrn 1.466
_exptl_crystal_density_method 'not measured'
_exptl_crystal_description prism
_exptl_crystal_F_000 560
_exptl_crystal_size_max 0.650
_exptl_crystal_size_mid 0.573
_exptl_crystal_size_min 0.440
_refine_diff_density_max 0.327
_refine_diff_density_min -0.224
_refine_ls_extinction_coef 0.021(3)
_refine_ls_extinction_expression Fc^*^=kFc[1+0.001xFc^2^\l^3^/sin(2\q)]^-1/4^
_refine_ls_extinction_method 'SHELXL97 (Sheldrick, 1997)'
_refine_ls_goodness_of_fit_ref 1.100
_refine_ls_hydrogen_treatment mixed
_refine_ls_matrix_type full
_refine_ls_number_parameters 179
_refine_ls_number_reflns 2433
_refine_ls_number_restraints 0
_refine_ls_restrained_S_all 1.100
_refine_ls_R_factor_all 0.0537
_refine_ls_R_factor_gt 0.0443
_refine_ls_shift/su_max 0.000
_refine_ls_shift/su_mean 0.000
_refine_ls_structure_factor_coef Fsqd
_refine_ls_weighting_details 'calc w = 1/[\s^2^(Fo^2^)+(0.0769P)^2^+0.1968P] where P=(Fo^2^+2Fc^2^)/3'
_refine_ls_weighting_scheme calc
_refine_ls_wR_factor_gt 0.1376
_refine_ls_wR_factor_ref 0.1451
_reflns_number_gt 1919
_reflns_number_total 2433
_reflns_threshold_expression I>2\s(I)
_cod_data_source_file at2398.cif
_cod_data_source_block I
_cod_original_cell_volume 1233.81(12)
_cod_original_sg_symbol_H-M 'P 21/c'
_cod_database_code 2215336
_cod_database_fobs_code 2215336

loop_
_symmetry_equiv_pos_as_xyz
'x, y, z'
'-x, y+1/2, -z+1/2'
'-x, -y, -z'
'x, -y-1/2, z-1/2'

loop_
_atom_site_type_symbol
_atom_site_label
_atom_site_fract_x
_atom_site_fract_y
_atom_site_fract_z
_atom_site_U_iso_or_equiv
_atom_site_adp_type
_atom_site_calc_flag
_atom_site_refinement_flags
_atom_site_occupancy
C C1 0.4714(2) 0.2443(2) 0.48094(7) 0.0492(4) Uani d . 1
C C2 0.6472(2) 0.2478(2) 0.49847(8) 0.0564(4) Uani d . 1
H H2 0.7125 0.2667 0.5410 0.068 Uiso calc R 1
C C3 0.7275(3) 0.2239(3) 0.45425(10) 0.0658(5) Uani d . 1
H H3 0.8463 0.2264 0.4670 0.079 Uiso calc R 1
C C4 0.6326(3) 0.1961(3) 0.39106(9) 0.0674(5) Uani d . 1
H H4 0.6872 0.1793 0.3611 0.081 Uiso calc R 1
C C5 0.4580(3) 0.1934(3) 0.37252(8) 0.0625(5) Uani d . 1
H H5 0.3944 0.1747 0.3298 0.075 Uiso calc R 1
C C6 0.3743(2) 0.2181(2) 0.41629(8) 0.0530(4) Uani d . 1
C C7 0.1812(3) 0.2184(3) 0.39347(8) 0.0637(5) Uani d . 1
C C8 0.1589(3) 0.2857(4) 0.67265(11) 0.0830(7) Uani d . 1
H H8A 0.0433 0.2401 0.6574 0.100 Uiso calc R 1
H H8B 0.1613 0.4092 0.6906 0.100 Uiso calc R 1
H H8C 0.2283 0.2015 0.7047 0.100 Uiso calc R 1
C C9 0.2271(2) 0.2953(3) 0.61862(9) 0.0603(5) Uani d . 1
C C10 0.4125(2) 0.3127(2) 0.63042(8) 0.0513(4) Uani d . 1
C C11 0.5375(2) 0.3573(3) 0.69423(8) 0.0580(5) Uani d . 1
C C12 0.7209(3) 0.3113(4) 0.70645(10) 0.0794(6) Uani d . 1
H H12A 0.7591 0.3724 0.6751 0.095 Uiso calc R 1
H H12B 0.7338 0.1773 0.7039 0.095 Uiso calc R 1
H H12C 0.7881 0.3545 0.7482 0.095 Uiso calc R 1
N N1 0.3891(2) 0.2659(2) 0.52622(7) 0.0523(4) Uani d . 1
N N2 0.48311(18) 0.29271(19) 0.58622(6) 0.0504(4) Uani d . 1
O O1 0.12893(18) 0.2806(3) 0.56407(7) 0.0824(5) Uani d . 1
O O2 0.49197(19) 0.4327(2) 0.73475(6) 0.0792(5) Uani d . 1
F F1 0.1151(2) 0.2002(3) 0.33166(6) 0.1288(7) Uani d . 1
F F2 0.11712(17) 0.0876(2) 0.42020(8) 0.1040(5) Uani d . 1
F F3 0.12016(18) 0.3783(2) 0.40798(8) 0.1052(5) Uani d . 1
H H1 0.277(3) 0.266(3) 0.5163(10) 0.073(7) Uiso d . 1

loop_
_atom_site_aniso_label
_atom_site_aniso_U_11
_atom_site_aniso_U_22
_atom_site_aniso_U_33
_atom_site_aniso_U_12
_atom_site_aniso_U_13
_atom_site_aniso_U_23
C1 0.0549(9) 0.0472(8) 0.0424(8) -0.0006(7) 0.0123(7) 0.0008(6)
C2 0.0553(10) 0.0638(10) 0.0458(9) -0.0007(8) 0.0109(7) -0.0002(7)
C3 0.0573(11) 0.0793(13) 0.0619(11) 0.0006(9) 0.0215(9) 0.0030(9)
C4 0.0770(14) 0.0767(12) 0.0549(10) 0.0007(10) 0.0308(9) 0.0011(9)
C5 0.0763(13) 0.0656(11) 0.0428(8) -0.0012(9) 0.0161(8) -0.0008(8)
C6 0.0583(10) 0.0537(9) 0.0420(8) -0.0020(7) 0.0101(7) 0.0009(6)
C7 0.0643(11) 0.0732(12) 0.0431(9) -0.0004(9) 0.0040(8) 0.0012(8)
C8 0.0678(13) 0.1169(19) 0.0717(14) -0.0016(12) 0.0332(11) 0.0008(12)
C9 0.0582(10) 0.0658(11) 0.0568(10) 0.0031(8) 0.0193(8) -0.0002(8)
C10 0.0531(9) 0.0557(9) 0.0437(8) 0.0006(7) 0.0145(7) 0.0014(7)
C11 0.0640(11) 0.0647(10) 0.0431(8) -0.0043(8) 0.0152(8) 0.0035(7)
C12 0.0618(12) 0.1099(17) 0.0566(11) -0.0018(11) 0.0067(9) -0.0074(11)
N1 0.0498(8) 0.0624(9) 0.0411(7) -0.0011(6) 0.0103(6) -0.0028(6)
N2 0.0545(8) 0.0528(8) 0.0406(7) -0.0012(6) 0.0115(6) -0.0007(5)
O1 0.0520(8) 0.1283(14) 0.0622(8) -0.0022(8) 0.0131(7) -0.0069(8)
O2 0.0871(10) 0.1029(12) 0.0496(7) -0.0062(8) 0.0253(7) -0.0131(7)
F1 0.0765(9) 0.237(2) 0.0541(7) -0.0064(11) -0.0032(7) -0.0179(10)
F2 0.0668(8) 0.1121(12) 0.1195(12) -0.0202(7) 0.0130(8) 0.0208(9)
F3 0.0728(9) 0.1024(11) 0.1225(12) 0.0224(7) 0.0087(8) -0.0039(9)

loop_
_atom_type_symbol
_atom_type_description
_atom_type_scat_dispersion_real
_atom_type_scat_dispersion_imag
_atom_type_scat_source
C C 0.0033 0.0016 'International Tables Vol C Tables 4.2.6.8 and 6.1.1.4'
H H 0.0000 0.0000 'International Tables Vol C Tables 4.2.6.8 and 6.1.1.4'
N N 0.0061 0.0033 'International Tables Vol C Tables 4.2.6.8 and 6.1.1.4'
O O 0.0106 0.0060 'International Tables Vol C Tables 4.2.6.8 and 6.1.1.4'
F F 0.0171 0.0103 'International Tables Vol C Tables 4.2.6.8 and 6.1.1.4'

loop_
_geom_angle_atom_site_label_1
_geom_angle_atom_site_label_2
_geom_angle_atom_site_label_3
_geom_angle
C2 C1 N1 121.20(15)
C2 C1 C6 118.76(16)
N1 C1 C6 120.04(16)
C3 C2 C1 121.10(17)
C3 C2 H2 119.4
C1 C2 H2 119.4
C2 C3 C4 120.17(19)
C2 C3 H3 119.9
C4 C3 H3 119.9
C5 C4 C3 119.73(18)
C5 C4 H4 120.1
C3 C4 H4 120.1
C4 C5 C6 121.07(17)
C4 C5 H5 119.5
C6 C5 H5 119.5
C5 C6 C1 119.16(17)
C5 C6 C7 119.25(16)
C1 C6 C7 121.58(15)
F1 C7 F2 108.57(18)
F1 C7 F3 106.34(18)
F2 C7 F3 104.40(19)
F1 C7 C6 112.27(17)
F2 C7 C6 113.16(16)
F3 C7 C6 111.60(16)
C9 C8 H8A 109.5
C9 C8 H8B 109.5
H8A C8 H8B 109.5
C9 C8 H8C 109.5
H8A C8 H8C 109.5
H8B C8 H8C 109.5
O1 C9 C10 119.55(17)
O1 C9 C8 119.46(18)
C10 C9 C8 120.91(17)
N2 C10 C9 123.91(15)
N2 C10 C11 113.40(15)
C9 C10 C11 122.69(15)
O2 C11 C10 120.92(17)
O2 C11 C12 120.94(17)
C10 C11 C12 118.12(16)
C11 C12 H12A 109.5
C11 C12 H12B 109.5
H12A C12 H12B 109.5
C11 C12 H12C 109.5
H12A C12 H12C 109.5
H12B C12 H12C 109.5
N2 N1 C1 118.68(15)
N2 N1 H1 118.2(14)
C1 N1 H1 123.1(14)
C10 N2 N1 121.07(15)

loop_
_geom_bond_atom_site_label_1
_geom_bond_atom_site_label_2
_geom_bond_distance
C1 C2 1.378(3)
C1 N1 1.402(2)
C1 C6 1.407(2)
C2 C3 1.371(3)
C2 H2 0.9300
C3 C4 1.377(3)
C3 H3 0.9300
C4 C5 1.367(3)
C4 H4 0.9300
C5 C6 1.384(3)
C5 H5 0.9300
C6 C7 1.509(3)
C7 F1 1.306(2)
C7 F2 1.307(2)
C7 F3 1.325(2)
C8 C9 1.493(3)
C8 H8A 0.9600
C8 H8B 0.9600
C8 H8C 0.9600
C9 O1 1.220(2)
C9 C10 1.476(3)
C10 N2 1.310(2)
C10 C11 1.486(2)
C11 O2 1.213(2)
C11 C12 1.489(3)
C12 H12A 0.9600
C12 H12B 0.9600
C12 H12C 0.9600
N1 N2 1.3161(19)
N1 H1 0.88(2)

loop_
_geom_hbond_atom_site_label_D
_geom_hbond_atom_site_label_H
_geom_hbond_atom_site_label_A
_geom_hbond_site_symmetry_A
_geom_hbond_distance_DH
_geom_hbond_distance_HA
_geom_hbond_distance_DA
_geom_hbond_angle_DHA
N1 H1 O1 . 0.88(2) 1.88(2) 2.568(2) 133.8(19)
N1 H1 F3 . 0.88(2) 2.46(2) 2.935(2) 114.4(17)
N1 H1 F2 . 0.88(2) 2.46(2) 2.949(2) 115.9(17)
C3 H3 O1 1_655 0.93 2.63 3.432(3) 144.6
C5 H5 O2 4_565 0.93 2.62 3.297(2) 130.2
C12 H12C F1 4_666 0.96 2.75 3.517(2) 136.9

loop_
_geom_torsion_atom_site_label_1
_geom_torsion_atom_site_label_2
_geom_torsion_atom_site_label_3
_geom_torsion_atom_site_label_4
_geom_torsion
N1 C1 C2 C3 179.00(16)
C6 C1 C2 C3 -0.8(3)
C1 C2 C3 C4 0.1(3)
C2 C3 C4 C5 0.3(3)
C3 C4 C5 C6 0.0(3)
C4 C5 C6 C1 -0.7(3)
C4 C5 C6 C7 178.65(18)
C2 C1 C6 C5 1.1(2)
N1 C1 C6 C5 -178.74(15)
C2 C1 C6 C7 -178.23(16)
N1 C1 C6 C7 2.0(2)
C5 C6 C7 F1 -2.1(3)
C1 C6 C7 F1 177.18(18)
C5 C6 C7 F2 121.19(19)
C1 C6 C7 F2 -59.5(2)
C5 C6 C7 F3 -121.40(19)
C1 C6 C7 F3 57.9(2)
O1 C9 C10 N2 -7.9(3)
C8 C9 C10 N2 169.00(19)
O1 C9 C10 C11 171.41(18)
C8 C9 C10 C11 -11.7(3)
N2 C10 C11 O2 158.23(18)
C9 C10 C11 O2 -21.1(3)
N2 C10 C11 C12 -20.2(2)
C9 C10 C11 C12 160.42(18)
C2 C1 N1 N2 1.1(2)
C6 C1 N1 N2 -179.10(14)
C9 C10 N2 N1 4.1(3)
C11 C10 N2 N1 -175.25(14)
C1 N1 N2 C10 -179.68(15)

loop_
_cod_related_entry_id
_cod_related_entry_database
_cod_related_entry_code
1 ChemSpider 9055498
